data_7703696
loop_
_publ_author_name
'Murphy, Maia C.'
'Trofimova, Alina'
'LaFortune, James H. W.'
'Vogels, Christopher M.'
'Geier, Stephen J.'
'Binder, Justin F.'
'Macdonald, Charles L. B.'
'Stephan, Douglas W.'
'Westcott, Stephen A.'

_publ_section_title
;
 The phosphinoboration of acyl chlorides.
;
_journal_issue 16
_journal_name_full 'Dalton transactions (Cambridge, England : 2003)'
_journal_page_first 5092
_journal_page_last 5099
_journal_paper_doi 10.1039/d0dt00579g
_journal_volume 49
_journal_year 2020
_chemical_formula_moiety 'C46 H44 B O3 P2 Rh'
_chemical_formula_sum 'C46 H44 B O3 P2 Rh'
_chemical_formula_weight 820.47
_space_group_crystal_system monoclinic
_space_group_IT_number 4
_space_group_name_Hall 'P 2yb'
_space_group_name_H-M_alt 'P 1 21 1'
_atom_sites_solution_hydrogens geom
_atom_sites_solution_primary dual
_audit_creation_date 2019-04-01
_audit_creation_method
;
Olex2 1.2
(compiled 2018.05.29 svn.r3508 for OlexSys, GUI svn.r5506)
;
_audit_update_record
;
2020-02-15 deposited with the CCDC.	2020-03-06 downloaded from the CCDC.
;
_cell_angle_alpha 90
_cell_angle_beta 91.508(2)
_cell_angle_gamma 90
_cell_formula_units_Z 2
_cell_length_a 10.3384(5)
_cell_length_b 17.0645(8)
_cell_length_c 11.1586(6)
_cell_measurement_reflns_used 9382
_cell_measurement_temperature 170.0
_cell_measurement_theta_max 28.780
_cell_measurement_theta_min 2.973
_cell_volume 1967.91(17)
_computing_cell_refinement 'SAINT V8.38A (?, 2016)'
_computing_data_reduction 'SAINT V8.38A (?, 2016)'
_computing_molecular_graphics 'Olex2 (Dolomanov et al., 2009)'
_computing_publication_material 'Olex2 (Dolomanov et al., 2009)'
_computing_structure_refinement 'ShelXL (Sheldrick, 2015)'
_computing_structure_solution 'ShelXT (Sheldrick, 2015)'
_diffrn_ambient_temperature 170.0
_diffrn_measured_fraction_theta_full 0.998
_diffrn_measured_fraction_theta_max 0.997
_diffrn_measurement_device_type 'Bruker APEX3 Photon 100'
_diffrn_measurement_method '\f and \w scans'
_diffrn_radiation_type MoK\a
_diffrn_radiation_wavelength 0.71073
_diffrn_reflns_av_R_equivalents 0.0404
_diffrn_reflns_av_unetI/netI 0.0234
_diffrn_reflns_Laue_measured_fraction_full 0.998
_diffrn_reflns_Laue_measured_fraction_max 0.997
_diffrn_reflns_limit_h_max 13
_diffrn_reflns_limit_h_min -13
_diffrn_reflns_limit_k_max 23
_diffrn_reflns_limit_k_min -22
_diffrn_reflns_limit_l_max 15
_diffrn_reflns_limit_l_min -15
_diffrn_reflns_number 96896
_diffrn_reflns_point_group_measured_fraction_full 0.998
_diffrn_reflns_point_group_measured_fraction_max 0.993
_diffrn_reflns_theta_full 25.242
_diffrn_reflns_theta_max 28.788
_diffrn_reflns_theta_min 2.972
_diffrn_standards_number 0
_exptl_absorpt_coefficient_mu 0.556
_exptl_absorpt_correction_T_max 0.7458
_exptl_absorpt_correction_T_min 0.6765
_exptl_absorpt_correction_type multi-scan
_exptl_absorpt_process_details
'SADABS-2016/2 (Bruker,2016/2) was used for absorption correction. wR2(int) was 0.0638 before and 0.0580 after correction. The Ratio of minimum to maximum transmission is 0.9071. The \l/2 correction factor is Not present.'
_exptl_crystal_colour yellow
_exptl_crystal_density_diffrn 1.385
_exptl_crystal_description block
_exptl_crystal_F_000 848
_exptl_crystal_size_max 0.36
_exptl_crystal_size_mid 0.142
_exptl_crystal_size_min 0.065
_refine_diff_density_max 0.270
_refine_diff_density_min -0.334
_refine_diff_density_rms 0.048
_refine_ls_abs_structure_details
;
 Flack x determined using 4377 quotients [(I+)-(I-)]/[(I+)+(I-)]
 (Parsons, Flack and Wagner, Acta Cryst. B69 (2013) 249-259).
;
_refine_ls_abs_structure_Flack -0.047(6)
_refine_ls_extinction_method none
_refine_ls_goodness_of_fit_ref 1.093
_refine_ls_hydrogen_treatment constr
_refine_ls_matrix_type full
_refine_ls_number_parameters 482
_refine_ls_number_reflns 10161
_refine_ls_number_restraints 1
_refine_ls_restrained_S_all 1.093
_refine_ls_R_factor_all 0.0287
_refine_ls_R_factor_gt 0.0245
_refine_ls_shift/su_max 0.001
_refine_ls_shift/su_mean 0.000
_refine_ls_structure_factor_coef Fsqd
_refine_ls_weighting_details 'w=1/[\s^2^(Fo^2^)+(0.0159P)^2^+0.8002P] where P=(Fo^2^+2Fc^2^)/3'
_refine_ls_weighting_scheme calc
_refine_ls_wR_factor_gt 0.0481
_refine_ls_wR_factor_ref 0.0498
_reflns_Friedel_coverage 0.929
_reflns_Friedel_fraction_full 0.998
_reflns_Friedel_fraction_max 0.988
_reflns_number_gt 9559
_reflns_number_total 10161
_reflns_threshold_expression 'I > 2\s(I)'
_cod_data_source_file d0dt00579g2.cif
_cod_data_source_block rh6
_cod_depositor_comments 'Adding full bibliography for 7703695--7703698.cif.'
_cod_database_code 7703696
_shelx_shelxl_version_number 2017/1
_shelx_space_group_comment
;
The symmetry employed for this shelxl refinement is uniquely defined
by the following loop, which should always be used as a source of
symmetry information in preference to the above space-group names.
They are only intended as comments.
;
_shelx_estimated_absorpt_t_max 0.965
_shelx_estimated_absorpt_t_min 0.825
_olex2_refinement_description
;
1. Fixed Uiso
 At 1.2 times of:
  All C(H) groups
 At 1.5 times of:
  All C(H,H,H) groups
2.a Aromatic/amide H refined with riding coordinates:
 C3(H3), C21(H21), C22(H22), C33(H33), C4(H4), C23(H23), C37(H37), C7(H7),
 C30(H30), C31(H31), C19(H19), C28(H28), C25(H25), C29(H29), C35(H35), C34(H34),
  C36(H36), C5(H5), C27(H27), C24(H24), C6(H6), C17(H17), C15(H15), C18(H18),
 C16(H16), C48(H48), C41(H41), C40(H40), C46(H46), C43(H43), C45(H45), C44(H44)
2.b Idealised Me refined as rotating group:
 C13(H13A,H13B,H13C), C9(H9A,H9B,H9C), C12(H12A,H12B,H12C), C10(H10A,H10B,H10C)
;
_olex2_submission_special_instructions 'No special instructions were received'

loop_
_space_group_symop_operation_xyz
'x, y, z'
'-x, y+1/2, -z'

loop_
_atom_site_label
_atom_site_type_symbol
_atom_site_fract_x
_atom_site_fract_y
_atom_site_fract_z
_atom_site_U_iso_or_equiv
_atom_site_adp_type
_atom_site_occupancy
_atom_site_site_symmetry_order
_atom_site_calc_flag
_atom_site_refinement_flags_posn
_atom_site_refinement_flags_adp
_atom_site_refinement_flags_occupancy
_atom_site_disorder_assembly
_atom_site_disorder_group
Rh1 Rh 0.52305(2) 0.55469(2) 0.68465(2) 0.01964(5) Uani 1 1 d . . . . .
P2 P 0.32046(6) 0.52639(4) 0.72165(6) 0.01619(12) Uani 1 1 d . . . . .
P1 P 0.43489(6) 0.52666(4) 0.50979(6) 0.01860(13) Uani 1 1 d . . . . .
O1 O 0.16510(14) 0.55043(15) 0.52141(13) 0.0197(3) Uani 1 1 d . . . . .
O3 O 0.16697(19) 0.51750(11) 0.30996(16) 0.0251(4) Uani 1 1 d . . . . .
O2 O 0.00119(19) 0.59071(12) 0.38417(17) 0.0263(4) Uani 1 1 d . . . . .
C32 C 0.2828(3) 0.44246(16) 0.8159(2) 0.0189(5) Uani 1 1 d . . . . .
C2 C 0.2257(2) 0.41377(15) 0.5497(2) 0.0184(5) Uani 1 1 d . . . . .
C3 C 0.3147(3) 0.35361(15) 0.5736(2) 0.0217(5) Uani 1 1 d . . . . .
H3 H 0.401640 0.366212 0.595654 0.026 Uiso 1 1 calc R . . . .
C14 C 0.4973(3) 0.45013(16) 0.4123(2) 0.0256(6) Uani 1 1 d . . . . .
C26 C 0.2116(3) 0.60180(14) 0.7781(2) 0.0192(5) Uani 1 1 d . . . . .
C21 C 0.3693(3) 0.68022(16) 0.4518(3) 0.0283(6) Uani 1 1 d . . . . .
H21 H 0.342871 0.683278 0.532531 0.034 Uiso 1 1 calc R . . . .
C1 C 0.2645(2) 0.49885(14) 0.5611(2) 0.0167(5) Uani 1 1 d . . . . .
C22 C 0.3607(3) 0.74612(17) 0.3784(3) 0.0349(7) Uani 1 1 d . . . . .
H22 H 0.325886 0.793472 0.408662 0.042 Uiso 1 1 calc R . . . .
C33 C 0.3864(3) 0.40081(16) 0.8663(2) 0.0243(5) Uani 1 1 d . . . . .
H33 H 0.472416 0.417810 0.853671 0.029 Uiso 1 1 calc R . . . .
C4 C 0.2771(3) 0.27590(16) 0.5653(3) 0.0291(6) Uani 1 1 d . . . . .
H4 H 0.338694 0.235656 0.581273 0.035 Uiso 1 1 calc R . . . .
C23 C 0.4025(3) 0.74303(19) 0.2620(3) 0.0362(8) Uani 1 1 d . . . . .
H23 H 0.397419 0.788235 0.212444 0.043 Uiso 1 1 calc R . . . .
C37 C 0.1577(3) 0.41650(17) 0.8359(2) 0.0251(6) Uani 1 1 d . . . . .
H37 H 0.086010 0.444591 0.802748 0.030 Uiso 1 1 calc R . . . .
C20 C 0.4161(3) 0.61020(15) 0.4074(2) 0.0214(5) Uani 1 1 d . . . . .
C7 C 0.0982(3) 0.39330(17) 0.5220(2) 0.0248(6) Uani 1 1 d . . . . .
H7 H 0.035297 0.433170 0.508779 0.030 Uiso 1 1 calc R . . . .
C30 C 0.0079(3) 0.6679(2) 0.8016(3) 0.0445(9) Uani 1 1 d . . . . .
H30 H -0.081803 0.672437 0.782209 0.053 Uiso 1 1 calc R . . . .
B1 B 0.1148(2) 0.5523(3) 0.4071(2) 0.0200(5) Uani 1 1 d . . . . .
C31 C 0.0797(3) 0.6079(2) 0.7518(3) 0.0346(7) Uani 1 1 d . . . . .
H31 H 0.038639 0.571017 0.699675 0.042 Uiso 1 1 calc R . . . .
C19 C 0.6252(3) 0.4283(2) 0.4298(3) 0.0387(8) Uani 1 1 d . . . . .
H19 H 0.676999 0.452836 0.490587 0.046 Uiso 1 1 calc R . . . .
C13 C 0.0438(4) 0.6739(2) 0.2173(3) 0.0397(9) Uani 1 1 d . . . . .
H13A H -0.000929 0.716155 0.258978 0.060 Uiso 1 1 calc GR . . . .
H13B H 0.032335 0.680961 0.130473 0.060 Uiso 1 1 calc GR . . . .
H13C H 0.136204 0.675348 0.239025 0.060 Uiso 1 1 calc GR . . . .
C9 C 0.1438(4) 0.5379(2) 0.0968(3) 0.0461(10) Uani 1 1 d . . . . .
H9A H 0.203096 0.582296 0.107687 0.069 Uiso 1 1 calc GR . . . .
H9B H 0.081996 0.549297 0.030965 0.069 Uiso 1 1 calc GR . . . .
H9C H 0.193242 0.490751 0.077684 0.069 Uiso 1 1 calc GR . . . .
C28 C 0.1948(3) 0.71278(18) 0.9106(3) 0.0361(7) Uani 1 1 d . . . . .
H28 H 0.233804 0.747226 0.967855 0.043 Uiso 1 1 calc R . . . .
C8 C 0.0708(3) 0.52458(18) 0.2117(3) 0.0317(6) Uani 1 1 d . . . . .
C25 C 0.4577(3) 0.60760(18) 0.2899(3) 0.0336(7) Uani 1 1 d . . . . .
H25 H 0.490366 0.559994 0.258617 0.040 Uiso 1 1 calc R . . . .
C29 C 0.0664(4) 0.72090(19) 0.8792(3) 0.0391(8) Uani 1 1 d . . . . .
H29 H 0.017731 0.762980 0.910798 0.047 Uiso 1 1 calc R . . . .
C35 C 0.2404(3) 0.30884(18) 0.9529(3) 0.0339(7) Uani 1 1 d . . . . .
H35 H 0.225636 0.262980 0.998856 0.041 Uiso 1 1 calc R . . . .
C34 C 0.3645(3) 0.33432(18) 0.9353(3) 0.0315(6) Uani 1 1 d . . . . .
H34 H 0.435560 0.306485 0.970153 0.038 Uiso 1 1 calc R . . . .
C36 C 0.1371(3) 0.35016(19) 0.9037(3) 0.0319(7) Uani 1 1 d . . . . .
H36 H 0.051215 0.332809 0.916460 0.038 Uiso 1 1 calc R . . . .
C5 C 0.1520(3) 0.25635(18) 0.5343(3) 0.0346(7) Uani 1 1 d . . . . .
H5 H 0.127342 0.202900 0.527198 0.041 Uiso 1 1 calc R . . . .
C12 C -0.1549(4) 0.5909(3) 0.2186(4) 0.0512(10) Uani 1 1 d . . . . .
H12A H -0.192042 0.542999 0.251987 0.077 Uiso 1 1 calc GR . . . .
H12B H -0.164936 0.589936 0.131051 0.077 Uiso 1 1 calc GR . . . .
H12C H -0.199862 0.636655 0.250273 0.077 Uiso 1 1 calc GR . . . .
C27 C 0.2676(3) 0.65421(17) 0.8588(3) 0.0281(7) Uani 1 1 d . . . . .
H27 H 0.357217 0.649979 0.878890 0.034 Uiso 1 1 calc R . . . .
C24 C 0.4518(4) 0.6739(2) 0.2182(3) 0.0418(8) Uani 1 1 d . . . . .
H24 H 0.481862 0.671745 0.138518 0.050 Uiso 1 1 calc R . . . .
C6 C 0.0621(3) 0.31516(19) 0.5135(3) 0.0340(7) Uani 1 1 d . . . . .
H6 H -0.025055 0.301932 0.493280 0.041 Uiso 1 1 calc R . . . .
C17 C 0.6012(5) 0.3335(2) 0.2713(4) 0.0597(12) Uani 1 1 d . . . . .
H17 H 0.636687 0.292988 0.223870 0.072 Uiso 1 1 calc R . . . .
C15 C 0.4216(4) 0.41363(18) 0.3230(3) 0.0362(7) Uani 1 1 d . . . . .
H15 H 0.333952 0.428844 0.309886 0.043 Uiso 1 1 calc R . . . .
C10 C -0.0018(4) 0.4474(2) 0.2065(4) 0.0477(10) Uani 1 1 d . . . . .
H10A H 0.060141 0.404051 0.203858 0.072 Uiso 1 1 calc GR . . . .
H10B H -0.058153 0.446170 0.134520 0.072 Uiso 1 1 calc GR . . . .
H10C H -0.054463 0.442205 0.277858 0.072 Uiso 1 1 calc GR . . . .
C11 C -0.0125(3) 0.59543(18) 0.2535(3) 0.0300(6) Uani 1 1 d . . . . .
C18 C 0.6780(4) 0.3704(2) 0.3584(4) 0.0571(12) Uani 1 1 d . . . . .
H18 H 0.766322 0.356118 0.369020 0.069 Uiso 1 1 calc R . . . .
C16 C 0.4748(5) 0.3552(2) 0.2538(3) 0.0535(11) Uani 1 1 d . . . . .
H16 H 0.423114 0.329996 0.193579 0.064 Uiso 1 1 calc R . . . .
C47 C 0.6801(2) 0.5509(3) 0.8475(3) 0.0351(6) Uani 1 1 d . . . . .
C42 C 0.7421(3) 0.52539(19) 0.7414(3) 0.0346(7) Uani 1 1 d . . . . .
C48 C 0.6306(3) 0.6281(2) 0.8255(3) 0.0334(7) Uani 1 1 d . . . . .
H48 H 0.580971 0.658160 0.879225 0.040 Uiso 1 1 calc R . . . .
C41 C 0.7275(3) 0.5876(2) 0.6545(3) 0.0349(7) Uani 1 1 d . . . . .
H41 H 0.753493 0.585386 0.573505 0.042 Uiso 1 1 calc R . . . .
C40 C 0.6682(3) 0.65216(18) 0.7099(3) 0.0347(7) Uani 1 1 d . . . . .
H40 H 0.655759 0.702701 0.675828 0.042 Uiso 1 1 calc R . . . .
C46 C 0.6771(4) 0.5007(3) 0.9486(4) 0.0534(11) Uani 1 1 d . . . . .
H46 H 0.634626 0.516714 1.019022 0.064 Uiso 1 1 calc R . . . .
C43 C 0.7996(3) 0.4504(2) 0.7388(4) 0.0533(11) Uani 1 1 d . . . . .
H43 H 0.840131 0.431771 0.668836 0.064 Uiso 1 1 calc R . . . .
C45 C 0.7350(5) 0.4304(3) 0.9439(5) 0.0688(15) Uani 1 1 d . . . . .
H45 H 0.734618 0.397474 1.012529 0.083 Uiso 1 1 calc R . . . .
C44 C 0.7952(4) 0.4045(2) 0.8422(6) 0.0709(16) Uani 1 1 d . . . . .
H44 H 0.834483 0.354159 0.842632 0.085 Uiso 1 1 calc R . . . .

loop_
_atom_site_aniso_label
_atom_site_aniso_U_11
_atom_site_aniso_U_22
_atom_site_aniso_U_33
_atom_site_aniso_U_23
_atom_site_aniso_U_13
_atom_site_aniso_U_12
Rh1 0.01677(8) 0.01977(8) 0.02237(9) 0.00034(10) 0.00025(6) -0.00018(10)
P2 0.0167(3) 0.0174(3) 0.0145(3) -0.0016(2) -0.0001(2) 0.0011(2)
P1 0.0209(3) 0.0165(3) 0.0186(3) 0.0005(2) 0.0043(2) 0.0022(2)
O1 0.0229(7) 0.0184(8) 0.0175(7) -0.0013(9) -0.0025(6) 0.0059(10)
O3 0.0327(10) 0.0252(9) 0.0173(9) -0.0018(7) -0.0032(7) 0.0039(8)
O2 0.0282(10) 0.0306(10) 0.0199(9) 0.0010(8) -0.0056(8) 0.0068(8)
C32 0.0224(13) 0.0197(13) 0.0146(12) -0.0023(10) 0.0008(10) -0.0010(10)
C2 0.0236(13) 0.0189(12) 0.0128(11) -0.0014(9) 0.0023(9) -0.0005(10)
C3 0.0257(13) 0.0201(12) 0.0195(12) -0.0009(10) 0.0022(10) 0.0018(10)
C14 0.0363(16) 0.0186(13) 0.0225(13) 0.0017(10) 0.0117(11) 0.0047(11)
C26 0.0225(12) 0.0187(12) 0.0167(12) -0.0006(9) 0.0042(9) 0.0031(10)
C21 0.0341(16) 0.0214(13) 0.0295(15) 0.0005(11) 0.0024(12) -0.0008(12)
C1 0.0202(12) 0.0173(11) 0.0126(11) -0.0007(9) 0.0009(9) 0.0032(10)
C22 0.0385(18) 0.0187(14) 0.0476(19) 0.0036(13) 0.0010(14) 0.0028(13)
C33 0.0246(14) 0.0256(14) 0.0228(13) 0.0011(11) 0.0000(10) 0.0018(11)
C4 0.0380(17) 0.0189(13) 0.0306(15) 0.0005(11) 0.0059(13) 0.0025(12)
C23 0.0378(18) 0.0288(16) 0.0420(19) 0.0163(14) 0.0015(15) -0.0033(14)
C37 0.0237(14) 0.0320(15) 0.0196(13) -0.0001(11) -0.0002(10) -0.0001(11)
C20 0.0232(13) 0.0187(12) 0.0223(13) 0.0042(10) 0.0014(10) -0.0017(10)
C7 0.0237(13) 0.0246(13) 0.0261(14) 0.0015(11) -0.0004(11) -0.0003(11)
C30 0.0349(18) 0.061(2) 0.0375(18) -0.0093(16) 0.0009(14) 0.0239(17)
B1 0.0238(12) 0.0170(11) 0.0192(11) 0.0001(15) -0.0018(9) 0.0000(17)
C31 0.0276(15) 0.0463(19) 0.0297(15) -0.0148(14) -0.0031(12) 0.0109(14)
C19 0.0369(17) 0.0352(17) 0.0448(19) 0.0058(14) 0.0158(14) 0.0113(14)
C13 0.057(2) 0.0330(18) 0.0293(16) 0.0057(14) -0.0035(16) 0.0050(17)
C9 0.072(2) 0.047(3) 0.0186(13) -0.0016(13) 0.0012(14) 0.0111(18)
C28 0.0445(19) 0.0244(15) 0.0405(18) -0.0128(13) 0.0185(15) -0.0094(14)
C8 0.0455(17) 0.0292(14) 0.0198(13) -0.0022(11) -0.0115(12) -0.0009(14)
C25 0.0445(18) 0.0270(14) 0.0299(16) 0.0042(12) 0.0097(13) 0.0024(13)
C29 0.051(2) 0.0291(16) 0.0378(18) -0.0027(14) 0.0186(15) 0.0154(15)
C35 0.0441(19) 0.0284(15) 0.0294(15) 0.0077(12) 0.0066(13) -0.0008(13)
C34 0.0350(16) 0.0312(15) 0.0282(15) 0.0067(12) -0.0005(12) 0.0070(13)
C36 0.0307(16) 0.0377(17) 0.0275(15) 0.0036(12) 0.0042(12) -0.0087(13)
C5 0.0453(19) 0.0205(14) 0.0381(17) -0.0020(12) 0.0054(14) -0.0091(13)
C12 0.041(2) 0.065(2) 0.046(2) 0.0007(18) -0.0204(16) 0.0047(18)
C27 0.0283(15) 0.0241(15) 0.0321(16) -0.0087(12) 0.0060(12) -0.0063(12)
C24 0.053(2) 0.0388(18) 0.0339(18) 0.0149(15) 0.0125(15) -0.0006(16)
C6 0.0303(16) 0.0323(16) 0.0393(17) 0.0017(13) -0.0024(13) -0.0108(13)
C17 0.088(3) 0.040(2) 0.053(2) -0.0068(18) 0.036(2) 0.020(2)
C15 0.050(2) 0.0316(16) 0.0278(15) -0.0060(13) 0.0082(14) 0.0063(14)
C10 0.063(3) 0.035(2) 0.043(2) -0.0047(16) -0.0210(18) -0.0087(19)
C11 0.0358(16) 0.0331(16) 0.0204(14) 0.0012(11) -0.0101(12) 0.0042(13)
C18 0.057(2) 0.048(2) 0.068(3) 0.009(2) 0.034(2) 0.028(2)
C16 0.090(3) 0.0360(19) 0.036(2) -0.0108(15) 0.022(2) 0.005(2)
C47 0.0251(12) 0.0397(15) 0.0398(14) 0.0005(19) -0.0118(10) -0.0130(18)
C42 0.0164(12) 0.0316(14) 0.055(2) -0.0014(14) -0.0088(13) -0.0042(11)
C48 0.0218(14) 0.0378(17) 0.0402(17) -0.0095(14) -0.0048(12) -0.0059(13)
C41 0.0216(14) 0.0400(16) 0.0434(19) 0.0002(14) 0.0046(13) -0.0086(13)
C40 0.0273(16) 0.0265(15) 0.050(2) 0.0027(14) -0.0058(14) -0.0065(12)
C46 0.050(2) 0.063(3) 0.045(2) 0.0113(18) -0.0279(17) -0.025(2)
C43 0.0213(16) 0.041(2) 0.097(3) -0.011(2) -0.0162(18) 0.0029(14)
C45 0.064(3) 0.052(3) 0.087(4) 0.027(3) -0.053(3) -0.022(2)
C44 0.042(2) 0.032(2) 0.136(5) 0.015(3) -0.052(3) -0.0019(17)

loop_
_atom_type_symbol
_atom_type_description
_atom_type_scat_dispersion_real
_atom_type_scat_dispersion_imag
_atom_type_scat_source
C C 0.0033 0.0016 'International Tables Vol C Tables 4.2.6.8 and 6.1.1.4'
H H 0.0000 0.0000 'International Tables Vol C Tables 4.2.6.8 and 6.1.1.4'
B B 0.0013 0.0007 'International Tables Vol C Tables 4.2.6.8 and 6.1.1.4'
O O 0.0106 0.0060 'International Tables Vol C Tables 4.2.6.8 and 6.1.1.4'
P P 0.1023 0.0942 'International Tables Vol C Tables 4.2.6.8 and 6.1.1.4'
Rh Rh -1.1178 0.9187 'International Tables Vol C Tables 4.2.6.8 and 6.1.1.4'

loop_
_geom_angle_atom_site_label_1
_geom_angle_atom_site_label_2
_geom_angle_atom_site_label_3
_geom_angle
_geom_angle_site_symmetry_1
_geom_angle_site_symmetry_3
_geom_angle_publ_flag
P2 Rh1 C47 118.66(7) . . ?
P2 Rh1 C42 143.64(8) . . ?
P2 Rh1 C48 116.21(8) . . ?
P2 Rh1 C41 177.20(9) . . ?
P2 Rh1 C40 140.65(9) . . ?
P1 Rh1 P2 75.08(2) . . ?
P1 Rh1 C47 157.84(10) . . ?
P1 Rh1 C42 124.15(9) . . ?
P1 Rh1 C48 157.15(9) . . ?
P1 Rh1 C41 107.23(9) . . ?
P1 Rh1 C40 122.29(9) . . ?
C42 Rh1 C47 34.67(11) . . ?
C48 Rh1 C47 35.50(14) . . ?
C48 Rh1 C42 59.31(11) . . ?
C41 Rh1 C47 59.67(11) . . ?
C41 Rh1 C42 36.25(11) . . ?
C41 Rh1 C48 61.06(12) . . ?
C41 Rh1 C40 36.78(12) . . ?
C40 Rh1 C47 59.41(13) . . ?
C40 Rh1 C42 59.83(11) . . ?
C40 Rh1 C48 36.45(12) . . ?
C32 P2 Rh1 119.95(9) . . ?
C32 P2 C26 102.15(12) . . ?
C32 P2 C1 106.34(11) . . ?
C26 P2 Rh1 120.47(9) . . ?
C26 P2 C1 108.60(11) . . ?
C1 P2 Rh1 98.24(8) . . ?
C14 P1 Rh1 122.85(10) . . ?
C14 P1 C1 109.90(12) . . ?
C14 P1 C20 102.59(12) . . ?
C1 P1 Rh1 98.75(8) . . ?
C20 P1 Rh1 114.90(9) . . ?
C20 P1 C1 107.07(11) . . ?
B1 O1 C1 124.2(2) . . ?
B1 O3 C8 106.6(2) . . ?
B1 O2 C11 105.9(2) . . ?
C33 C32 P2 117.4(2) . . ?
C37 C32 P2 123.8(2) . . ?
C37 C32 C33 118.8(3) . . ?
C3 C2 C1 121.1(2) . . ?
C7 C2 C3 118.2(2) . . ?
C7 C2 C1 120.5(2) . . ?
C2 C3 H3 119.7 . . ?
C4 C3 C2 120.5(3) . . ?
C4 C3 H3 119.7 . . ?
C19 C14 P1 117.3(2) . . ?
C19 C14 C15 119.8(3) . . ?
C15 C14 P1 122.9(2) . . ?
C31 C26 P2 126.0(2) . . ?
C27 C26 P2 115.3(2) . . ?
C27 C26 C31 118.7(3) . . ?
C22 C21 H21 119.9 . . ?
C20 C21 H21 119.9 . . ?
C20 C21 C22 120.3(3) . . ?
P1 C1 P2 87.78(11) . . ?
O1 C1 P2 109.69(16) . . ?
O1 C1 P1 114.59(17) . . ?
O1 C1 C2 112.5(2) . . ?
C2 C1 P2 112.63(16) . . ?
C2 C1 P1 117.06(17) . . ?
C21 C22 H22 119.8 . . ?
C23 C22 C21 120.4(3) . . ?
C23 C22 H22 119.8 . . ?
C32 C33 H33 119.8 . . ?
C32 C33 C34 120.3(3) . . ?
C34 C33 H33 119.8 . . ?
C3 C4 H4 119.6 . . ?
C5 C4 C3 120.7(3) . . ?
C5 C4 H4 119.6 . . ?
C22 C23 H23 120.2 . . ?
C24 C23 C22 119.6(3) . . ?
C24 C23 H23 120.2 . . ?
C32 C37 H37 119.8 . . ?
C36 C37 C32 120.5(3) . . ?
C36 C37 H37 119.8 . . ?
C21 C20 P1 118.7(2) . . ?
C21 C20 C25 118.9(3) . . ?
C25 C20 P1 122.1(2) . . ?
C2 C7 H7 119.7 . . ?
C6 C7 C2 120.6(3) . . ?
C6 C7 H7 119.7 . . ?
C31 C30 H30 119.9 . . ?
C29 C30 H30 119.9 . . ?
C29 C30 C31 120.3(3) . . ?
O3 B1 O1 125.8(3) . . ?
O3 B1 O2 114.7(2) . . ?
O2 B1 O1 119.5(2) . . ?
C26 C31 H31 119.9 . . ?
C30 C31 C26 120.1(3) . . ?
C30 C31 H31 119.9 . . ?
C14 C19 H19 120.1 . . ?
C14 C19 C18 119.9(4) . . ?
C18 C19 H19 120.1 . . ?
H13A C13 H13B 109.5 . . ?
H13A C13 H13C 109.5 . . ?
H13B C13 H13C 109.5 . . ?
C11 C13 H13A 109.5 . . ?
C11 C13 H13B 109.5 . . ?
C11 C13 H13C 109.5 . . ?
H9A C9 H9B 109.5 . . ?
H9A C9 H9C 109.5 . . ?
H9B C9 H9C 109.5 . . ?
C8 C9 H9A 109.5 . . ?
C8 C9 H9B 109.5 . . ?
C8 C9 H9C 109.5 . . ?
C29 C28 H28 120.0 . . ?
C29 C28 C27 119.9(3) . . ?
C27 C28 H28 120.0 . . ?
O3 C8 C9 107.5(3) . . ?
O3 C8 C10 106.4(3) . . ?
O3 C8 C11 102.1(2) . . ?
C9 C8 C11 115.1(3) . . ?
C10 C8 C9 110.7(3) . . ?
C10 C8 C11 114.0(3) . . ?
C20 C25 H25 119.7 . . ?
C24 C25 C20 120.5(3) . . ?
C24 C25 H25 119.7 . . ?
C30 C29 H29 120.0 . . ?
C28 C29 C30 120.0(3) . . ?
C28 C29 H29 120.0 . . ?
C34 C35 H35 120.1 . . ?
C34 C35 C36 119.8(3) . . ?
C36 C35 H35 120.1 . . ?
C33 C34 H34 119.9 . . ?
C35 C34 C33 120.2(3) . . ?
C35 C34 H34 119.9 . . ?
C37 C36 C35 120.5(3) . . ?
C37 C36 H36 119.8 . . ?
C35 C36 H36 119.8 . . ?
C4 C5 H5 120.3 . . ?
C4 C5 C6 119.4(3) . . ?
C6 C5 H5 120.3 . . ?
H12A C12 H12B 109.5 . . ?
H12A C12 H12C 109.5 . . ?
H12B C12 H12C 109.5 . . ?
C11 C12 H12A 109.5 . . ?
C11 C12 H12B 109.5 . . ?
C11 C12 H12C 109.5 . . ?
C26 C27 C28 120.9(3) . . ?
C26 C27 H27 119.5 . . ?
C28 C27 H27 119.5 . . ?
C23 C24 C25 120.2(3) . . ?
C23 C24 H24 119.9 . . ?
C25 C24 H24 119.9 . . ?
C7 C6 H6 119.8 . . ?
C5 C6 C7 120.5(3) . . ?
C5 C6 H6 119.8 . . ?
C18 C17 H17 119.9 . . ?
C16 C17 H17 119.9 . . ?
C16 C17 C18 120.2(3) . . ?
C14 C15 H15 120.1 . . ?
C16 C15 C14 119.7(4) . . ?
C16 C15 H15 120.1 . . ?
C8 C10 H10A 109.5 . . ?
C8 C10 H10B 109.5 . . ?
C8 C10 H10C 109.5 . . ?
H10A C10 H10B 109.5 . . ?
H10A C10 H10C 109.5 . . ?
H10B C10 H10C 109.5 . . ?
O2 C11 C13 106.6(2) . . ?
O2 C11 C8 102.4(2) . . ?
O2 C11 C12 108.7(3) . . ?
C13 C11 C8 112.7(3) . . ?
C12 C11 C13 110.7(3) . . ?
C12 C11 C8 115.0(3) . . ?
C19 C18 H18 120.1 . . ?
C17 C18 C19 119.9(4) . . ?
C17 C18 H18 120.1 . . ?
C17 C16 C15 120.5(4) . . ?
C17 C16 H16 119.8 . . ?
C15 C16 H16 119.8 . . ?
C42 C47 Rh1 71.99(15) . . ?
C42 C47 C48 107.7(3) . . ?
C48 C47 Rh1 67.33(16) . . ?
C46 C47 Rh1 126.1(2) . . ?
C46 C47 C42 119.7(4) . . ?
C46 C47 C48 132.6(4) . . ?
C47 C42 Rh1 73.34(15) . . ?
C47 C42 C41 107.0(3) . . ?
C41 C42 Rh1 65.56(16) . . ?
C43 C42 Rh1 125.5(2) . . ?
C43 C42 C47 119.5(4) . . ?
C43 C42 C41 133.5(4) . . ?
Rh1 C48 H48 118.1 . . ?
C47 C48 Rh1 77.18(17) . . ?
C47 C48 H48 125.8 . . ?
C40 C48 Rh1 70.86(17) . . ?
C40 C48 C47 108.5(3) . . ?
C40 C48 H48 125.8 . . ?
Rh1 C41 H41 115.3 . . ?
C42 C41 Rh1 78.19(17) . . ?
C42 C41 H41 125.7 . . ?
C40 C41 Rh1 72.83(17) . . ?
C40 C41 C42 108.6(3) . . ?
C40 C41 H41 125.7 . . ?
Rh1 C40 H40 122.5 . . ?
C48 C40 Rh1 72.69(17) . . ?
C48 C40 H40 126.1 . . ?
C41 C40 Rh1 70.39(17) . . ?
C41 C40 C48 107.8(3) . . ?
C41 C40 H40 126.1 . . ?
C47 C46 H46 120.4 . . ?
C45 C46 C47 119.3(5) . . ?
C45 C46 H46 120.4 . . ?
C42 C43 H43 121.0 . . ?
C44 C43 C42 117.9(4) . . ?
C44 C43 H43 121.0 . . ?
C46 C45 H45 119.0 . . ?
C46 C45 C44 122.0(4) . . ?
C44 C45 H45 119.0 . . ?
C43 C44 H44 119.2 . . ?
C45 C44 C43 121.6(4) . . ?
C45 C44 H44 119.2 . . ?

loop_
_geom_bond_atom_site_label_1
_geom_bond_atom_site_label_2
_geom_bond_distance
_geom_bond_site_symmetry_2
_geom_bond_publ_flag
Rh1 P2 2.1991(7) . ?
Rh1 P1 2.1847(7) . ?
Rh1 C47 2.406(3) . ?
Rh1 C42 2.388(3) . ?
Rh1 C48 2.277(3) . ?
Rh1 C41 2.221(3) . ?
Rh1 C40 2.253(3) . ?
P2 C32 1.825(3) . ?
P2 C26 1.832(3) . ?
P2 C1 1.927(2) . ?
P1 C14 1.828(3) . ?
P1 C1 1.926(3) . ?
P1 C20 1.834(3) . ?
O1 C1 1.415(3) . ?
O1 B1 1.365(3) . ?
O3 B1 1.360(3) . ?
O3 C8 1.466(3) . ?
O2 B1 1.363(4) . ?
O2 C11 1.464(3) . ?
C32 C33 1.391(4) . ?
C32 C37 1.390(4) . ?
C2 C3 1.400(4) . ?
C2 C1 1.511(3) . ?
C2 C7 1.390(4) . ?
C3 H3 0.9500 . ?
C3 C4 1.384(4) . ?
C14 C19 1.383(4) . ?
C14 C15 1.397(4) . ?
C26 C31 1.391(4) . ?
C26 C27 1.385(4) . ?
C21 H21 0.9500 . ?
C21 C22 1.392(4) . ?
C21 C20 1.385(4) . ?
C22 H22 0.9500 . ?
C22 C23 1.381(5) . ?
C33 H33 0.9500 . ?
C33 C34 1.392(4) . ?
C4 H4 0.9500 . ?
C4 C5 1.371(5) . ?
C23 H23 0.9500 . ?
C23 C24 1.380(5) . ?
C37 H37 0.9500 . ?
C37 C36 1.381(4) . ?
C20 C25 1.391(4) . ?
C7 H7 0.9500 . ?
C7 C6 1.387(4) . ?
C30 H30 0.9500 . ?
C30 C31 1.388(4) . ?
C30 C29 1.381(5) . ?
C31 H31 0.9500 . ?
C19 H19 0.9500 . ?
C19 C18 1.390(5) . ?
C13 H13A 0.9800 . ?
C13 H13B 0.9800 . ?
C13 H13C 0.9800 . ?
C13 C11 1.519(5) . ?
C9 H9A 0.9800 . ?
C9 H9B 0.9800 . ?
C9 H9C 0.9800 . ?
C9 C8 1.522(4) . ?
C28 H28 0.9500 . ?
C28 C29 1.371(5) . ?
C28 C27 1.387(4) . ?
C8 C10 1.516(5) . ?
C8 C11 1.563(4) . ?
C25 H25 0.9500 . ?
C25 C24 1.387(4) . ?
C29 H29 0.9500 . ?
C35 H35 0.9500 . ?
C35 C34 1.374(4) . ?
C35 C36 1.382(5) . ?
C34 H34 0.9500 . ?
C36 H36 0.9500 . ?
C5 H5 0.9500 . ?
C5 C6 1.384(5) . ?
C12 H12A 0.9800 . ?
C12 H12B 0.9800 . ?
C12 H12C 0.9800 . ?
C12 C11 1.515(5) . ?
C27 H27 0.9500 . ?
C24 H24 0.9500 . ?
C6 H6 0.9500 . ?
C17 H17 0.9500 . ?
C17 C18 1.389(7) . ?
C17 C16 1.368(7) . ?
C15 H15 0.9500 . ?
C15 C16 1.384(5) . ?
C10 H10A 0.9800 . ?
C10 H10B 0.9800 . ?
C10 H10C 0.9800 . ?
C18 H18 0.9500 . ?
C16 H16 0.9500 . ?
C47 C42 1.429(5) . ?
C47 C48 1.433(6) . ?
C47 C46 1.417(5) . ?
C42 C41 1.443(5) . ?
C42 C43 1.412(5) . ?
C48 H48 0.9500 . ?
C48 C40 1.417(5) . ?
C41 H41 0.9500 . ?
C41 C40 1.412(5) . ?
C40 H40 0.9500 . ?
C46 H46 0.9500 . ?
C46 C45 1.343(7) . ?
C43 H43 0.9500 . ?
C43 C44 1.397(7) . ?
C45 H45 0.9500 . ?
C45 C44 1.380(8) . ?
C44 H44 0.9500 . ?
